data_4305213
loop_
_publ_author_name
'Sovan Roy'
'Ashis K. Patra'
'Shanta Dhar'
'Akhil R. Chakravarty'

_publ_contact_author_address
;Department of Inorganic and Physical Chemistry 
Indian Institute of Science
Bangalore 560 012. INDIA
;
_publ_contact_author_email arc@ipc.iisc.ernet.in
_publ_contact_author_fax 91-080-23600683
_publ_contact_author_name 'Prof. A. R. Chakravarty'
_publ_contact_author_phone 91-080-22932533
_publ_section_title
;
Photosensitizer in a Molecular Bowl and its Effect on the DNA-Binding and
-Cleavage Activity of 3d-Metal Scorpionates
;
_journal_name_full 'Inorganic Chemistry'
_journal_page_first 5625
_journal_page_last 5633
_journal_paper_doi 10.1021/ic702508r
_journal_volume 47
_journal_year 2008
_chemical_absolute_configuration rm
_chemical_formula_moiety 'C41 H34 B Cl N10 Ni O6'
_chemical_formula_sum 'C41 H34 B Cl N10 Ni O6'
_chemical_formula_weight 867.75
_chemical_name_systematic
;
 ?
;
_space_group_IT_number 9
_symmetry_cell_setting monoclinic
_symmetry_space_group_name_Hall 'C -2yc'
_symmetry_space_group_name_H-M 'C 1 c 1'
_atom_sites_solution_hydrogens geom
_atom_sites_solution_primary direct
_atom_sites_solution_secondary difmap
_audit_creation_method SHELXL-97
_cell_angle_alpha 90.00
_cell_angle_beta 100.590(8)
_cell_angle_gamma 90.00
_cell_formula_units_Z 4
_cell_length_a 22.250(11)
_cell_length_b 13.366(6)
_cell_length_c 14.372(7)
_cell_measurement_temperature 293(2)
_cell_volume 4201(3)
_computing_cell_refinement 'Bruker Smart'
_computing_data_collection 'Bruker Smart'
_computing_data_reduction 'Bruker Saint'
_computing_molecular_graphics 'Ortep-3 for Windows (Farrugia, 1997)'
_computing_publication_material 'WinGX publication routines (Farrugia, 1999)'
_computing_structure_refinement 'SHELXL-97 (Sheldrick, 1997)'
_computing_structure_solution 'SHELXS-97 (Sheldrick, 1997)'
_diffrn_ambient_temperature 293(2)
_diffrn_detector_area_resol_mean 0.3
_diffrn_measured_fraction_theta_full 0.995
_diffrn_measured_fraction_theta_max 0.995
_diffrn_measurement_device_type 'Bruker Smart CCD Area Detector'
_diffrn_measurement_method 'omega scans'
_diffrn_radiation_monochromator graphite
_diffrn_radiation_source 'fine-focus sealed tube'
_diffrn_radiation_type MoK\a
_diffrn_radiation_wavelength 0.71073
_diffrn_reflns_av_R_equivalents 0.0333
_diffrn_reflns_av_sigmaI/netI 0.0635
_diffrn_reflns_limit_h_max 27
_diffrn_reflns_limit_h_min -27
_diffrn_reflns_limit_k_max 16
_diffrn_reflns_limit_k_min -14
_diffrn_reflns_limit_l_max 17
_diffrn_reflns_limit_l_min -17
_diffrn_reflns_number 15685
_diffrn_reflns_theta_full 26.00
_diffrn_reflns_theta_max 26.00
_diffrn_reflns_theta_min 1.79
_exptl_absorpt_coefficient_mu 0.584
_exptl_absorpt_correction_T_max 0.9439
_exptl_absorpt_correction_T_min 0.8822
_exptl_absorpt_correction_type empirical
_exptl_absorpt_process_details SADABS(Sheldrick,1997)
_exptl_crystal_colour green
_exptl_crystal_density_diffrn 1.372
_exptl_crystal_density_method 'not measured'
_exptl_crystal_description rectangle
_exptl_crystal_F_000 1792
_exptl_crystal_size_max 0.22
_exptl_crystal_size_mid 0.16
_exptl_crystal_size_min 0.10
_refine_diff_density_max 0.714
_refine_diff_density_min -0.652
_refine_diff_density_rms 0.099
_refine_ls_abs_structure_details 'Flack H D (1983), Acta Cryst. A39, 876-881'
_refine_ls_abs_structure_Flack 0.047(18)
_refine_ls_extinction_method none
_refine_ls_goodness_of_fit_ref 1.069
_refine_ls_hydrogen_treatment constr
_refine_ls_matrix_type full
_refine_ls_number_parameters 541
_refine_ls_number_reflns 7959
_refine_ls_number_restraints 2
_refine_ls_restrained_S_all 1.069
_refine_ls_R_factor_all 0.0864
_refine_ls_R_factor_gt 0.0677
_refine_ls_shift/su_max 0.001
_refine_ls_shift/su_mean 0.000
_refine_ls_structure_factor_coef Fsqd
_refine_ls_weighting_details 'calc w=1/[\s^2^(Fo^2^)+(0.0987P)^2^+0.0000P] where P=(Fo^2^+2Fc^2^)/3'
_refine_ls_weighting_scheme calc
_refine_ls_wR_factor_gt 0.1597
_refine_ls_wR_factor_ref 0.1717
_reflns_number_gt 6327
_reflns_number_total 7959
_reflns_threshold_expression >2sigma(I)
_cod_data_source_file ic702508r-file003.cif
_cod_data_source_block Ni_TpPh_Dpq
_cod_depositor_comments
;
The following automatic conversions were performed:
'_symmetry_cell_setting' value 'Monoclinic' changed to 'monoclinic'
according to '/home/saulius/struct/CIF-dictionaries/cif_core.dic'
dictionary named 'cif_core.dic' version 2.4.1 from 2010-06-29.

Automatic conversion script
Id: cif_fix_enum 1527 2010-12-29 10:47:43Z saulius 
;
_cod_original_cell_volume 4201(4)
_cod_original_sg_symbol_H-M 'C c'
_cod_database_code 4305213

loop_
_symmetry_equiv_pos_as_xyz
'x, y, z'
'x, -y, z+1/2'
'x+1/2, y+1/2, z'
'x+1/2, -y+1/2, z+1/2'

loop_
_atom_site_label
_atom_site_type_symbol
_atom_site_fract_x
_atom_site_fract_y
_atom_site_fract_z
_atom_site_U_iso_or_equiv
_atom_site_adp_type
_atom_site_occupancy
_atom_site_symmetry_multiplicity
_atom_site_calc_flag
_atom_site_refinement_flags
_atom_site_disorder_assembly
_atom_site_disorder_group
Ni1 Ni 0.91319(3) 0.86005(5) 0.74409(4) 0.03611(18) Uani 1 1 d . . .
C1 C 0.8941(3) 0.8184(5) 0.9526(4) 0.0450(13) Uani 1 1 d . . .
C2 C 0.9369(3) 0.7368(5) 0.9763(4) 0.0507(15) Uani 1 1 d . . .
C3 C 0.9171(4) 0.6431(6) 0.9952(5) 0.0633(18) Uani 1 1 d . . .
H3 H 0.8754 0.6316 0.9903 0.076 Uiso 1 1 calc R . .
C4 C 0.9583(5) 0.5637(6) 1.0220(6) 0.081(2) Uani 1 1 d . . .
H4 H 0.9441 0.4998 1.0313 0.097 Uiso 1 1 calc R . .
C5 C 1.0205(5) 0.5826(6) 1.0341(6) 0.076(2) Uani 1 1 d . . .
H5 H 1.0484 0.5317 1.0539 0.091 Uiso 1 1 calc R . .
C6 C 1.0414(4) 0.6794(7) 1.0164(5) 0.072(2) Uani 1 1 d . . .
H6 H 1.0831 0.6925 1.0243 0.087 Uiso 1 1 calc R . .
C7 C 0.9999(3) 0.7537(5) 0.9878(4) 0.0516(16) Uani 1 1 d . . .
H7 H 1.0139 0.8171 0.9756 0.062 Uiso 1 1 calc R . .
C8 C 0.8512(3) 0.8544(5) 1.0056(4) 0.0538(16) Uani 1 1 d . . .
H8 H 0.8427 0.8279 1.0615 0.065 Uiso 1 1 calc R . .
C9 C 0.8249(3) 0.9360(6) 0.9580(5) 0.0552(17) Uani 1 1 d . . .
H9 H 0.7948 0.9756 0.9765 0.066 Uiso 1 1 calc R . .
C10 C 0.7833(3) 0.8540(4) 0.6020(4) 0.0434(13) Uani 1 1 d . . .
C11 C 0.7968(3) 0.7682(4) 0.5447(4) 0.0453(13) Uani 1 1 d . . .
C12 C 0.8530(3) 0.7576(6) 0.5172(5) 0.0610(18) Uani 1 1 d . . .
H12 H 0.8831 0.8060 0.5336 0.073 Uiso 1 1 calc R . .
C13 C 0.8642(4) 0.6742(6) 0.4647(5) 0.075(2) Uani 1 1 d . . .
H13 H 0.9013 0.6676 0.4442 0.090 Uiso 1 1 calc R . .
C14 C 0.8198(5) 0.6014(7) 0.4434(6) 0.081(3) Uani 1 1 d . . .
H14 H 0.8277 0.5442 0.4107 0.097 Uiso 1 1 calc R . .
C15 C 0.7647(4) 0.6128(7) 0.4701(6) 0.083(3) Uani 1 1 d . . .
H15 H 0.7348 0.5643 0.4530 0.100 Uiso 1 1 calc R . .
C16 C 0.7523(3) 0.6939(5) 0.5215(5) 0.0621(18) Uani 1 1 d . . .
H16 H 0.7148 0.6995 0.5409 0.075 Uiso 1 1 calc R . .
C17 C 0.7302(3) 0.9103(5) 0.5921(5) 0.0509(14) Uani 1 1 d . . .
H17 H 0.6949 0.9017 0.5468 0.061 Uiso 1 1 calc R . .
C18 C 0.7399(3) 0.9810(5) 0.6619(5) 0.0535(15) Uani 1 1 d . . .
H18 H 0.7122 1.0297 0.6730 0.064 Uiso 1 1 calc R . .
C19 C 0.9654(3) 1.0723(4) 0.6953(4) 0.0417(12) Uani 1 1 d . . .
C20 C 1.0062(3) 1.0361(4) 0.6307(4) 0.0439(13) Uani 1 1 d . . .
C21 C 0.9829(3) 0.9726(5) 0.5581(5) 0.0550(15) Uani 1 1 d . . .
H21 H 0.9424 0.9519 0.5502 0.066 Uiso 1 1 calc R . .
C22 C 1.0199(4) 0.9393(6) 0.4963(5) 0.075(2) Uani 1 1 d . . .
H22 H 1.0040 0.8976 0.4460 0.090 Uiso 1 1 calc R . .
C23 C 1.0798(4) 0.9683(7) 0.5100(6) 0.085(3) Uani 1 1 d . . .
H23 H 1.1050 0.9445 0.4701 0.103 Uiso 1 1 calc R . .
C24 C 1.1024(3) 1.0314(7) 0.5813(6) 0.077(2) Uani 1 1 d . . .
H24 H 1.1432 1.0506 0.5899 0.093 Uiso 1 1 calc R . .
C25 C 1.0658(3) 1.0677(6) 0.6415(5) 0.0622(17) Uani 1 1 d . . .
H25 H 1.0814 1.1130 0.6889 0.075 Uiso 1 1 calc R . .
C26 C 0.9564(3) 1.1716(5) 0.7231(5) 0.0553(16) Uani 1 1 d . . .
H26 H 0.9783 1.2281 0.7117 0.066 Uiso 1 1 calc R . .
C27 C 0.9085(3) 1.1670(4) 0.7701(4) 0.0516(16) Uani 1 1 d . . .
H27 H 0.8915 1.2208 0.7972 0.062 Uiso 1 1 calc R . .
C28 C 0.8558(3) 0.6506(5) 0.7311(5) 0.0462(16) Uani 1 1 d . . .
H28 H 0.8182 0.6825 0.7243 0.055 Uiso 1 1 calc R . .
C29 C 0.8576(3) 0.5477(5) 0.7305(5) 0.0571(19) Uani 1 1 d . . .
H29 H 0.8213 0.5116 0.7217 0.069 Uiso 1 1 calc R . .
C30 C 0.9115(4) 0.4985(4) 0.7427(6) 0.0556(14) Uani 1 1 d . . .
H30 H 0.9121 0.4289 0.7411 0.067 Uiso 1 1 calc R . .
C31 C 0.9665(3) 0.5520(5) 0.7576(4) 0.0420(14) Uani 1 1 d . . .
C32 C 1.0265(3) 0.5088(4) 0.7790(5) 0.0524(15) Uani 1 1 d . . .
C33 C 1.0866(4) 0.3729(7) 0.8038(7) 0.082(2) Uani 1 1 d . . .
H33 H 1.0912 0.3038 0.8090 0.098 Uiso 1 1 calc R . .
C34 C 1.1381(4) 0.4295(6) 0.8170(6) 0.078(2) Uani 1 1 d . . .
H34 H 1.1760 0.3977 0.8281 0.094 Uiso 1 1 calc R . .
C35 C 1.0787(3) 0.5683(5) 0.7940(5) 0.0503(15) Uani 1 1 d . . .
C36 C 1.0738(3) 0.6782(5) 0.7914(4) 0.0453(13) Uani 1 1 d . . .
C37 C 1.1227(3) 0.7438(5) 0.8103(5) 0.0575(16) Uani 1 1 d . . .
H37 H 1.1624 0.7189 0.8211 0.069 Uiso 1 1 calc R . .
C38 C 1.1135(3) 0.8427(5) 0.8133(5) 0.0577(17) Uani 1 1 d . . .
H38 H 1.1464 0.8863 0.8275 0.069 Uiso 1 1 calc R . .
C39 C 1.0540(3) 0.8792(5) 0.7947(4) 0.0485(14) Uani 1 1 d . . .
H39 H 1.0481 0.9480 0.7970 0.058 Uiso 1 1 calc R . .
C40 C 1.0147(2) 0.7196(4) 0.7715(4) 0.0374(12) Uani 1 1 d . . .
C41 C 0.9608(3) 0.6575(4) 0.7552(4) 0.0344(12) Uani 1 1 d . . .
B1 B 0.8310(3) 1.0248(5) 0.7981(5) 0.0510(17) Uani 1 1 d . . .
H1 H 0.8050 1.0778 0.8164 0.061 Uiso 1 1 calc R . .
N7 N 0.9062(2) 0.7055(3) 0.7411(4) 0.0371(10) Uani 1 1 d . . .
N8 N 1.0056(2) 0.8212(3) 0.7739(3) 0.0376(10) Uani 1 1 d . . .
N9 N 1.0315(3) 0.4084(4) 0.7845(5) 0.0690(17) Uani 1 1 d . . .
N10 N 1.1364(3) 0.5284(5) 0.8145(5) 0.0688(16) Uani 1 1 d . . .
N1 N 0.8917(2) 0.8780(3) 0.8745(3) 0.0464(11) Uani 1 1 d . . .
N2 N 0.8495(2) 0.9507(4) 0.8792(3) 0.0456(11) Uani 1 1 d . . .
N3 N 0.8241(2) 0.8890(4) 0.6756(3) 0.0412(10) Uani 1 1 d . . .
N4 N 0.7971(2) 0.9674(4) 0.7122(3) 0.0457(11) Uani 1 1 d . . .
N5 N 0.9259(2) 1.0122(4) 0.7251(3) 0.0427(11) Uani 1 1 d . . .
N6 N 0.8899(2) 1.0703(4) 0.7705(3) 0.0462(12) Uani 1 1 d . . .
O1 O 0.7161(3) 0.5491(6) 0.7711(6) 0.119(2) Uani 1 1 d . . .
O2 O 0.6549(3) 0.6394(7) 0.8556(5) 0.124(3) Uani 1 1 d . . .
O3 O 0.7019(4) 0.7132(7) 0.7494(7) 0.154(4) Uani 1 1 d . . .
O4 O 0.7609(3) 0.6477(7) 0.8897(6) 0.138(3) Uani 1 1 d . . .
O5 O 0.7539(2) 0.2814(4) 0.6821(3) 0.0689(13) Uani 1 1 d . . .
O6 O 0.1425(3) 0.6990(4) 0.5681(3) 0.0829(17) Uani 1 1 d . . .
Cl1 Cl 0.70940(8) 0.63973(15) 0.81850(13) 0.0671(5) Uani 1 1 d . . .

loop_
_atom_site_aniso_label
_atom_site_aniso_U_11
_atom_site_aniso_U_22
_atom_site_aniso_U_33
_atom_site_aniso_U_23
_atom_site_aniso_U_13
_atom_site_aniso_U_12
Ni1 0.0404(3) 0.0378(3) 0.0328(3) -0.0020(4) 0.0139(2) 0.0032(4)
C1 0.049(3) 0.052(3) 0.034(3) -0.003(2) 0.009(2) -0.011(3)
C2 0.071(4) 0.055(4) 0.026(3) -0.005(3) 0.008(3) -0.008(3)
C3 0.069(4) 0.073(5) 0.048(4) 0.007(3) 0.011(3) -0.010(4)
C4 0.123(8) 0.056(4) 0.059(5) 0.012(4) 0.003(5) 0.000(5)
C5 0.097(7) 0.071(5) 0.058(5) 0.011(4) 0.012(4) 0.021(5)
C6 0.081(5) 0.090(5) 0.044(4) -0.005(4) 0.005(4) 0.018(5)
C7 0.060(4) 0.056(4) 0.041(3) -0.004(3) 0.015(3) -0.001(3)
C8 0.054(3) 0.074(4) 0.038(3) -0.005(3) 0.022(3) -0.004(3)
C9 0.049(3) 0.076(5) 0.047(4) -0.014(3) 0.027(3) -0.002(3)
C10 0.045(3) 0.042(3) 0.045(3) 0.011(3) 0.014(3) -0.007(3)
C11 0.059(4) 0.046(3) 0.029(3) 0.004(2) 0.003(3) 0.000(3)
C12 0.079(5) 0.060(4) 0.050(4) -0.001(3) 0.029(4) -0.004(4)
C13 0.099(6) 0.079(5) 0.054(4) 0.001(4) 0.037(4) 0.014(5)
C14 0.129(8) 0.064(5) 0.048(4) -0.010(4) 0.010(5) 0.003(5)
C15 0.088(6) 0.075(6) 0.077(6) -0.025(4) -0.008(5) -0.001(5)
C16 0.060(4) 0.053(4) 0.067(5) -0.007(3) -0.003(3) 0.001(3)
C17 0.039(3) 0.056(4) 0.058(4) 0.002(3) 0.011(3) -0.004(3)
C18 0.045(3) 0.053(4) 0.066(4) 0.007(3) 0.021(3) 0.011(3)
C19 0.046(3) 0.042(3) 0.036(3) -0.002(2) 0.004(2) -0.001(3)
C20 0.047(3) 0.045(3) 0.040(3) 0.006(2) 0.009(2) 0.001(3)
C21 0.058(4) 0.059(4) 0.047(4) -0.001(3) 0.005(3) 0.005(3)
C22 0.090(6) 0.084(5) 0.053(4) -0.011(4) 0.019(4) 0.017(4)
C23 0.091(6) 0.106(7) 0.071(5) 0.018(5) 0.048(5) 0.035(5)
C24 0.052(4) 0.110(7) 0.074(5) 0.012(5) 0.021(4) 0.006(4)
C25 0.055(4) 0.076(5) 0.056(4) 0.009(3) 0.012(3) -0.003(3)
C26 0.066(4) 0.049(4) 0.049(4) -0.003(3) 0.007(3) -0.002(3)
C27 0.070(4) 0.036(3) 0.051(4) -0.007(2) 0.016(3) 0.001(3)
C28 0.037(3) 0.062(4) 0.041(4) 0.007(3) 0.011(3) 0.001(3)
C29 0.060(4) 0.048(4) 0.066(5) 0.008(4) 0.018(4) -0.007(4)
C30 0.069(4) 0.039(3) 0.060(3) 0.006(4) 0.014(3) -0.005(4)
C31 0.052(4) 0.044(4) 0.031(3) 0.001(3) 0.012(3) 0.002(3)
C32 0.073(4) 0.039(3) 0.050(4) -0.007(3) 0.024(3) -0.001(3)
C33 0.084(6) 0.071(5) 0.096(6) 0.008(4) 0.029(5) 0.018(5)
C34 0.071(5) 0.058(5) 0.108(7) 0.006(4) 0.021(5) 0.032(4)
C35 0.049(3) 0.054(4) 0.052(4) 0.003(3) 0.021(3) 0.013(3)
C36 0.046(3) 0.049(3) 0.045(3) 0.003(3) 0.019(3) 0.003(3)
C37 0.039(3) 0.065(4) 0.070(4) 0.010(3) 0.013(3) 0.001(3)
C38 0.044(3) 0.054(4) 0.073(4) 0.006(3) 0.005(3) -0.011(3)
C39 0.060(4) 0.046(3) 0.040(3) 0.004(2) 0.011(3) -0.002(3)
C40 0.043(3) 0.039(3) 0.034(3) 0.000(2) 0.018(2) 0.007(2)
C41 0.044(3) 0.032(3) 0.029(3) -0.004(2) 0.012(2) 0.001(2)
B1 0.056(4) 0.050(4) 0.053(4) -0.009(3) 0.026(3) 0.011(3)
N7 0.043(3) 0.037(2) 0.034(2) 0.000(2) 0.0137(18) -0.001(2)
N8 0.039(2) 0.039(2) 0.038(2) 0.004(2) 0.016(2) 0.003(2)
N9 0.086(4) 0.042(3) 0.082(4) 0.000(3) 0.023(3) 0.015(3)
N10 0.057(3) 0.062(4) 0.090(5) 0.008(3) 0.022(3) 0.016(3)
N1 0.057(3) 0.051(3) 0.034(2) -0.004(2) 0.017(2) 0.000(2)
N2 0.050(3) 0.054(3) 0.037(3) -0.010(2) 0.021(2) 0.006(2)
N3 0.044(2) 0.045(3) 0.037(2) -0.007(2) 0.013(2) 0.003(2)
N4 0.041(3) 0.050(3) 0.050(3) 0.000(2) 0.018(2) 0.007(2)
N5 0.046(3) 0.046(3) 0.037(3) -0.002(2) 0.011(2) 0.003(2)
N6 0.052(3) 0.044(3) 0.045(3) -0.007(2) 0.014(2) 0.005(2)
O1 0.108(5) 0.104(5) 0.143(7) -0.013(5) 0.020(4) 0.026(4)
O2 0.076(4) 0.219(9) 0.084(4) 0.029(5) 0.034(4) -0.009(4)
O3 0.172(8) 0.133(7) 0.189(9) 0.089(6) 0.114(7) 0.059(6)
O4 0.080(5) 0.223(10) 0.109(6) -0.039(6) 0.012(4) -0.017(5)
O5 0.078(3) 0.075(3) 0.062(3) 0.014(2) 0.035(2) 0.025(3)
O6 0.118(4) 0.088(4) 0.035(2) 0.014(2) -0.007(3) 0.051(3)
Cl1 0.0566(10) 0.0777(12) 0.0712(11) 0.0172(10) 0.0231(9) 0.0069(9)

loop_
_atom_type_symbol
_atom_type_description
_atom_type_scat_dispersion_real
_atom_type_scat_dispersion_imag
_atom_type_scat_source
C C 0.0033 0.0016 'International Tables Vol C Tables 4.2.6.8 and 6.1.1.4'
H H 0.0000 0.0000 'International Tables Vol C Tables 4.2.6.8 and 6.1.1.4'
B B 0.0013 0.0007 'International Tables Vol C Tables 4.2.6.8 and 6.1.1.4'
N N 0.0061 0.0033 'International Tables Vol C Tables 4.2.6.8 and 6.1.1.4'
O O 0.0106 0.0060 'International Tables Vol C Tables 4.2.6.8 and 6.1.1.4'
Cl Cl 0.1484 0.1585 'International Tables Vol C Tables 4.2.6.8 and 6.1.1.4'
Ni Ni 0.3393 1.1124 'International Tables Vol C Tables 4.2.6.8 and 6.1.1.4'

loop_
_geom_angle_atom_site_label_1
_geom_angle_atom_site_label_2
_geom_angle_atom_site_label_3
_geom_angle
_geom_angle_site_symmetry_1
_geom_angle_site_symmetry_3
_geom_angle_publ_flag
N1 Ni1 N7 96.17(19) . . ?
N1 Ni1 N5 93.78(18) . . ?
N7 Ni1 N5 169.98(19) . . ?
N1 Ni1 N3 92.83(19) . . ?
N7 Ni1 N3 96.5(2) . . ?
N5 Ni1 N3 84.06(19) . . ?
N1 Ni1 N8 103.31(19) . . ?
N7 Ni1 N8 79.9(2) . . ?
N5 Ni1 N8 96.76(18) . . ?
N3 Ni1 N8 163.73(16) . . ?
N1 C1 C8 108.4(6) . . ?
N1 C1 C2 123.8(5) . . ?
C8 C1 C2 127.7(5) . . ?
C3 C2 C7 118.4(7) . . ?
C3 C2 C1 120.9(6) . . ?
C7 C2 C1 120.5(6) . . ?
C2 C3 C4 121.6(8) . . ?
C2 C3 H3 119.2 . . ?
C4 C3 H3 119.2 . . ?
C5 C4 C3 118.8(8) . . ?
C5 C4 H4 120.6 . . ?
C3 C4 H4 120.6 . . ?
C4 C5 C6 119.9(8) . . ?
C4 C5 H5 120.1 . . ?
C6 C5 H5 120.1 . . ?
C7 C6 C5 119.5(8) . . ?
C7 C6 H6 120.2 . . ?
C5 C6 H6 120.2 . . ?
C6 C7 C2 121.6(7) . . ?
C6 C7 H7 119.2 . . ?
C2 C7 H7 119.2 . . ?
C9 C8 C1 105.9(5) . . ?
C9 C8 H8 127.1 . . ?
C1 C8 H8 127.1 . . ?
N2 C9 C8 109.4(5) . . ?
N2 C9 H9 125.3 . . ?
C8 C9 H9 125.3 . . ?
N3 C10 C17 109.4(5) . . ?
N3 C10 C11 122.1(5) . . ?
C17 C10 C11 128.5(6) . . ?
C12 C11 C16 119.7(6) . . ?
C12 C11 C10 121.8(6) . . ?
C16 C11 C10 118.4(6) . . ?
C11 C12 C13 119.8(7) . . ?
C11 C12 H12 120.1 . . ?
C13 C12 H12 120.1 . . ?
C14 C13 C12 119.4(8) . . ?
C14 C13 H13 120.3 . . ?
C12 C13 H13 120.3 . . ?
C15 C14 C13 120.3(8) . . ?
C15 C14 H14 119.9 . . ?
C13 C14 H14 119.9 . . ?
C14 C15 C16 121.6(9) . . ?
C14 C15 H15 119.2 . . ?
C16 C15 H15 119.2 . . ?
C15 C16 C11 119.1(7) . . ?
C15 C16 H16 120.5 . . ?
C11 C16 H16 120.5 . . ?
C18 C17 C10 106.4(6) . . ?
C18 C17 H17 126.8 . . ?
C10 C17 H17 126.8 . . ?
N4 C18 C17 107.8(5) . . ?
N4 C18 H18 126.1 . . ?
C17 C18 H18 126.1 . . ?
N5 C19 C26 110.1(5) . . ?
N5 C19 C20 121.4(5) . . ?
C26 C19 C20 128.0(5) . . ?
C21 C20 C25 119.9(6) . . ?
C21 C20 C19 119.2(5) . . ?
C25 C20 C19 121.0(6) . . ?
C20 C21 C22 120.0(7) . . ?
C20 C21 H21 120.0 . . ?
C22 C21 H21 120.0 . . ?
C23 C22 C21 119.5(8) . . ?
C23 C22 H22 120.3 . . ?
C21 C22 H22 120.3 . . ?
C24 C23 C22 120.3(7) . . ?
C24 C23 H23 119.9 . . ?
C22 C23 H23 119.9 . . ?
C23 C24 C25 121.0(7) . . ?
C23 C24 H24 119.5 . . ?
C25 C24 H24 119.5 . . ?
C20 C25 C24 119.3(7) . . ?
C20 C25 H25 120.4 . . ?
C24 C25 H25 120.4 . . ?
C27 C26 C19 105.2(6) . . ?
C27 C26 H26 127.4 . . ?
C19 C26 H26 127.4 . . ?
N6 C27 C26 108.1(5) . . ?
N6 C27 H27 125.9 . . ?
C26 C27 H27 125.9 . . ?
N7 C28 C29 122.0(6) . . ?
N7 C28 H28 119.0 . . ?
C29 C28 H28 119.0 . . ?
C30 C29 C28 120.8(6) . . ?
C30 C29 H29 119.6 . . ?
C28 C29 H29 119.6 . . ?
C29 C30 C31 120.1(5) . . ?
C29 C30 H30 120.0 . . ?
C31 C30 H30 120.0 . . ?
C30 C31 C41 115.7(6) . . ?
C30 C31 C32 125.4(6) . . ?
C41 C31 C32 118.8(6) . . ?
N9 C32 C35 120.1(6) . . ?
N9 C32 C31 118.5(6) . . ?
C35 C32 C31 121.4(6) . . ?
N9 C33 C34 124.5(8) . . ?
N9 C33 H33 117.7 . . ?
C34 C33 H33 117.7 . . ?
N10 C34 C33 122.3(7) . . ?
N10 C34 H34 118.9 . . ?
C33 C34 H34 118.9 . . ?
N10 C35 C32 122.2(6) . . ?
N10 C35 C36 117.1(6) . . ?
C32 C35 C36 120.6(5) . . ?
C37 C36 C40 117.5(6) . . ?
C37 C36 C35 125.0(5) . . ?
C40 C36 C35 117.5(5) . . ?
C38 C37 C36 120.8(6) . . ?
C38 C37 H37 119.6 . . ?
C36 C37 H37 119.6 . . ?
C37 C38 C39 119.1(6) . . ?
C37 C38 H38 120.4 . . ?
C39 C38 H38 120.4 . . ?
N8 C39 C38 123.2(6) . . ?
N8 C39 H39 118.4 . . ?
C38 C39 H39 118.4 . . ?
N8 C40 C36 121.4(5) . . ?
N8 C40 C41 116.8(5) . . ?
C36 C40 C41 121.6(5) . . ?
N7 C41 C31 123.3(5) . . ?
N7 C41 C40 116.6(5) . . ?
C31 C41 C40 120.1(5) . . ?
N2 B1 N4 108.3(5) . . ?
N2 B1 N6 109.0(5) . . ?
N4 B1 N6 107.7(5) . . ?
N2 B1 H1 110.6 . . ?
N4 B1 H1 110.6 . . ?
N6 B1 H1 110.6 . . ?
C28 N7 C41 118.0(4) . . ?
C28 N7 Ni1 127.9(4) . . ?
C41 N7 Ni1 114.0(4) . . ?
C39 N8 C40 118.0(5) . . ?
C39 N8 Ni1 129.4(4) . . ?
C40 N8 Ni1 112.7(3) . . ?
C33 N9 C32 116.2(7) . . ?
C34 N10 C35 114.6(7) . . ?
N2 N1 C1 107.3(4) . . ?
N2 N1 Ni1 114.3(3) . . ?
C1 N1 Ni1 135.0(4) . . ?
C9 N2 N1 109.0(5) . . ?
C9 N2 B1 129.5(5) . . ?
N1 N2 B1 121.1(4) . . ?
C10 N3 N4 106.8(5) . . ?
C10 N3 Ni1 139.0(4) . . ?
N4 N3 Ni1 114.2(3) . . ?
C18 N4 N3 109.6(5) . . ?
C18 N4 B1 129.6(5) . . ?
N3 N4 B1 120.7(5) . . ?
C19 N5 N6 107.0(5) . . ?
C19 N5 Ni1 138.9(4) . . ?
N6 N5 Ni1 112.9(3) . . ?
C27 N6 N5 109.5(5) . . ?
C27 N6 B1 130.0(5) . . ?
N5 N6 B1 119.5(4) . . ?
O3 Cl1 O4 116.5(7) . . ?
O3 Cl1 O1 105.8(6) . . ?
O4 Cl1 O1 105.9(5) . . ?
O3 Cl1 O2 106.0(5) . . ?
O4 Cl1 O2 111.7(5) . . ?
O1 Cl1 O2 110.8(5) . . ?

loop_
_geom_bond_atom_site_label_1
_geom_bond_atom_site_label_2
_geom_bond_distance
_geom_bond_site_symmetry_2
_geom_bond_publ_flag
Ni1 N1 2.032(5) . ?
Ni1 N7 2.071(4) . ?
Ni1 N5 2.078(5) . ?
Ni1 N3 2.081(5) . ?
Ni1 N8 2.086(5) . ?
C1 N1 1.370(7) . ?
C1 C8 1.410(8) . ?
C1 C2 1.446(9) . ?
C2 C3 1.372(9) . ?
C2 C7 1.400(9) . ?
C3 C4 1.410(12) . ?
C3 H3 0.9300 . ?
C4 C5 1.385(13) . ?
C4 H4 0.9300 . ?
C5 C6 1.414(12) . ?
C5 H5 0.9300 . ?
C6 C7 1.367(10) . ?
C6 H6 0.9300 . ?
C7 H7 0.9300 . ?
C8 C9 1.360(10) . ?
C8 H8 0.9300 . ?
C9 N2 1.359(7) . ?
C9 H9 0.9300 . ?
C10 N3 1.346(8) . ?
C10 C17 1.386(8) . ?
C10 C11 1.475(8) . ?
C11 C12 1.385(9) . ?
C11 C16 1.399(9) . ?
C12 C13 1.395(10) . ?
C12 H12 0.9300 . ?
C13 C14 1.380(13) . ?
C13 H13 0.9300 . ?
C14 C15 1.359(13) . ?
C14 H14 0.9300 . ?
C15 C16 1.369(11) . ?
C15 H15 0.9300 . ?
C16 H16 0.9300 . ?
C17 C18 1.367(9) . ?
C17 H17 0.9300 . ?
C18 N4 1.356(8) . ?
C18 H18 0.9300 . ?
C19 N5 1.320(7) . ?
C19 C26 1.411(9) . ?
C19 C20 1.493(8) . ?
C20 C21 1.370(9) . ?
C20 C25 1.374(9) . ?
C21 C22 1.391(10) . ?
C21 H21 0.9300 . ?
C22 C23 1.365(13) . ?
C22 H22 0.9300 . ?
C23 C24 1.351(13) . ?
C23 H23 0.9300 . ?
C24 C25 1.380(10) . ?
C24 H24 0.9300 . ?
C25 H25 0.9300 . ?
C26 C27 1.364(10) . ?
C26 H26 0.9300 . ?
C27 N6 1.357(8) . ?
C27 H27 0.9300 . ?
C28 N7 1.325(8) . ?
C28 C29 1.376(9) . ?
C28 H28 0.9300 . ?
C29 C30 1.350(11) . ?
C29 H29 0.9300 . ?
C30 C31 1.399(10) . ?
C30 H30 0.9300 . ?
C31 C41 1.415(8) . ?
C31 C32 1.435(9) . ?
C32 N9 1.348(8) . ?
C32 C35 1.392(9) . ?
C33 N9 1.297(10) . ?
C33 C34 1.358(12) . ?
C33 H33 0.9300 . ?
C34 N10 1.322(10) . ?
C34 H34 0.9300 . ?
C35 N10 1.370(8) . ?
C35 C36 1.473(9) . ?
C36 C37 1.386(9) . ?
C36 C40 1.406(8) . ?
C37 C38 1.339(10) . ?
C37 H37 0.9300 . ?
C38 C39 1.390(9) . ?
C38 H38 0.9300 . ?
C39 N8 1.316(8) . ?
C39 H39 0.9300 . ?
C40 N8 1.374(7) . ?
C40 C41 1.442(8) . ?
C41 N7 1.356(8) . ?
B1 N2 1.528(9) . ?
B1 N4 1.530(9) . ?
B1 N6 1.561(9) . ?
B1 H1 0.9800 . ?
N1 N2 1.361(7) . ?
N3 N4 1.360(6) . ?
N5 N6 1.365(6) . ?
O1 Cl1 1.412(7) . ?
O2 Cl1 1.412(6) . ?
O3 Cl1 1.384(7) . ?
O4 Cl1 1.393(8) . ?
